data_7703467
loop_
_publ_author_name
'Heitkemper, Tobias'
'Na\&s, Leonard'
'Sindlinger, Christian P.'

_publ_section_title
;
 2,5-Bis-trimethylsilyl substituted boroles.
;
_journal_issue 8
_journal_name_full 'Dalton transactions (Cambridge, England : 2003)'
_journal_page_first 2706
_journal_page_last 2714
_journal_paper_doi 10.1039/d0dt00393j
_journal_volume 49
_journal_year 2020
_chemical_formula_moiety 'C38 H60 I2 Si2'
_chemical_formula_sum 'C38 H60 I2 Si2'
_chemical_formula_weight 826.84
_space_group_crystal_system triclinic
_space_group_IT_number 2
_space_group_name_Hall '-P 1'
_space_group_name_H-M_alt 'P -1'
_atom_sites_solution_hydrogens geom
_audit_creation_method SHELXL-2018/3
_audit_update_record
;
2020-01-10 deposited with the CCDC.	2020-02-06 downloaded from the CCDC.
;
_cell_angle_alpha 74.0185(19)
_cell_angle_beta 79.046(2)
_cell_angle_gamma 72.581(2)
_cell_formula_units_Z 2
_cell_length_a 10.4219(5)
_cell_length_b 11.1194(5)
_cell_length_c 19.8329(9)
_cell_measurement_reflns_used 9825
_cell_measurement_temperature 100(2)
_cell_measurement_theta_max 19.2965
_cell_measurement_theta_min 2.2095
_cell_volume 2093.63(17)
_computing_cell_refinement 'SAINT V8.38A'
_computing_data_collection 'APEX2 v2012.2'
_computing_data_reduction 'SAINT V8.38A'
_computing_molecular_graphics 'XSHELL in SHELXTL97'
_computing_publication_material 'XSHELL in SHELXTL97'
_computing_structure_refinement 'SHELXL-2018/3 (Sheldrick, 2018)'
_computing_structure_solution 'SHELXT(G.M.Sheldrick,Acta Cryst.(2015)A71,3-8)'
_diffrn_ambient_temperature 100(2)
_diffrn_measured_fraction_theta_full 0.999
_diffrn_measured_fraction_theta_max 0.995
_diffrn_measurement_device_type 'Bruker Smart APEX II Quazar'
_diffrn_measurement_method 'omega scans'
_diffrn_radiation_type AgK\a
_diffrn_radiation_wavelength 0.56086
_diffrn_reflns_av_R_equivalents 0.0430
_diffrn_reflns_av_unetI/netI 0.0271
_diffrn_reflns_Laue_measured_fraction_full 0.999
_diffrn_reflns_Laue_measured_fraction_max 0.995
_diffrn_reflns_limit_h_max 13
_diffrn_reflns_limit_h_min -13
_diffrn_reflns_limit_k_max 13
_diffrn_reflns_limit_k_min -13
_diffrn_reflns_limit_l_max 24
_diffrn_reflns_limit_l_min -24
_diffrn_reflns_number 64782
_diffrn_reflns_point_group_measured_fraction_full 0.999
_diffrn_reflns_point_group_measured_fraction_max 0.995
_diffrn_reflns_theta_full 19.665
_diffrn_reflns_theta_max 20.671
_diffrn_reflns_theta_min 1.627
_diffrn_source 'INCOATEC Microsource'
_exptl_absorpt_coefficient_mu 0.842
_exptl_absorpt_correction_T_max 0.7445
_exptl_absorpt_correction_T_min 0.6445
_exptl_absorpt_correction_type multi-scan
_exptl_absorpt_process_details SADABS-2016/2
_exptl_crystal_colour colourless
_exptl_crystal_density_diffrn 1.312
_exptl_crystal_description block
_exptl_crystal_F_000 844
_exptl_crystal_size_max 0.435
_exptl_crystal_size_mid 0.205
_exptl_crystal_size_min 0.194
_refine_diff_density_max 1.647
_refine_diff_density_min -1.406
_refine_diff_density_rms 0.077
_refine_ls_extinction_method none
_refine_ls_goodness_of_fit_ref 1.021
_refine_ls_hydrogen_treatment constr
_refine_ls_matrix_type full
_refine_ls_number_parameters 490
_refine_ls_number_reflns 8671
_refine_ls_number_restraints 408
_refine_ls_restrained_S_all 1.046
_refine_ls_R_factor_all 0.0447
_refine_ls_R_factor_gt 0.0328
_refine_ls_shift/su_max 0.002
_refine_ls_shift/su_mean 0.000
_refine_ls_structure_factor_coef Fsqd
_refine_ls_weighting_details 'w=1/[\s^2^(Fo^2^)+(0.0309P)^2^+3.5987P] where P=(Fo^2^+2Fc^2^)/3'
_refine_ls_weighting_scheme calc
_refine_ls_wR_factor_gt 0.0752
_refine_ls_wR_factor_ref 0.0818
_reflns_Friedel_coverage 0.000
_reflns_number_gt 7144
_reflns_number_total 8671
_reflns_threshold_expression 'I > 2\s(I)'
_cod_data_source_file d0dt00393j2.cif
_cod_data_source_block sad_a_CCDC2
_cod_depositor_comments 'Adding full bibliography for 7703465--7703474.cif.'
_cod_database_code 7703467
_shelx_shelxl_version_number 2018/3
_shelx_space_group_comment
;
The symmetry employed for this shelxl refinement is uniquely defined
by the following loop, which should always be used as a source of
symmetry information in preference to the above space-group names.
They are only intended as comments.
;

loop_
_space_group_symop_operation_xyz
'x, y, z'
'-x, -y, -z'

loop_
_atom_site_label
_atom_site_type_symbol
_atom_site_fract_x
_atom_site_fract_y
_atom_site_fract_z
_atom_site_U_iso_or_equiv
_atom_site_adp_type
_atom_site_occupancy
_atom_site_site_symmetry_order
_atom_site_calc_flag
_atom_site_refinement_flags_posn
_atom_site_refinement_flags_adp
_atom_site_refinement_flags_occupancy
_atom_site_disorder_assembly
_atom_site_disorder_group
C1 C 0.5280(3) 0.5365(3) 0.68774(15) 0.0262(6) Uani 1 1 d . . . . .
Si1 Si 0.37836(9) 0.64054(9) 0.73371(5) 0.0326(2) Uani 1 1 d . . . . .
I1 I 0.75652(2) 0.66413(2) 0.75129(2) 0.03968(7) Uani 1 1 d . . . . .
Si2 Si 0.76952(9) 0.44898(9) 0.90560(5) 0.0320(2) Uani 1 1 d . . . . .
I2 I 0.49474(2) 0.56991(2) 0.57990(2) 0.04126(8) Uani 1 1 d . . . . .
C2 C 0.6428(3) 0.4510(3) 0.70758(15) 0.0250(6) Uani 1 1 d . . . . .
C3 C 0.6776(3) 0.4144(3) 0.78208(15) 0.0227(6) Uani 1 1 d . . . . .
C4 C 0.7239(3) 0.4830(3) 0.81318(16) 0.0256(6) Uani 1 1 d . . . . .
C5 C 0.7441(3) 0.3682(3) 0.66365(15) 0.0270(6) Uani 1 1 d . . . . .
C6 C 0.7080(3) 0.2742(3) 0.64368(17) 0.0312(7) Uani 1 1 d . . . . .
H6 H 0.619354 0.267341 0.655240 0.037 Uiso 1 1 calc R U . . .
C7 C 0.8013(3) 0.1901(3) 0.60683(17) 0.0343(7) Uani 1 1 d . . . . .
C8 C 0.9337(3) 0.2026(3) 0.59118(17) 0.0367(8) Uani 1 1 d . . . . .
H8 H 0.997756 0.146427 0.566748 0.044 Uiso 1 1 calc R U . . .
C9 C 0.9736(3) 0.2950(3) 0.61047(18) 0.0375(8) Uani 1 1 d . . . . .
C10 C 0.8768(3) 0.3773(3) 0.64785(17) 0.0322(7) Uani 1 1 d . . . . .
H10 H 0.901567 0.439090 0.662403 0.039 Uiso 1 1 calc R U . . .
C11 C 0.7648(4) 0.0837(4) 0.5848(2) 0.0455(9) Uani 1 1 d . . . . .
C12 C 0.6134(5) 0.0931(5) 0.6006(3) 0.0809(17) Uani 1 1 d . . . . .
H12A H 0.563298 0.179618 0.580737 0.121 Uiso 1 1 calc R U . . .
H12B H 0.588713 0.072623 0.650806 0.121 Uiso 1 1 calc R U . . .
H12C H 0.592833 0.033059 0.580263 0.121 Uiso 1 1 calc R U . . .
C13 C 0.8017(4) 0.0992(4) 0.5050(2) 0.0537(10) Uani 1 1 d . . . . .
H13A H 0.751389 0.182485 0.480894 0.081 Uiso 1 1 calc R U . . .
H13B H 0.779997 0.032358 0.490824 0.081 Uiso 1 1 calc R U . . .
H13C H 0.896896 0.092449 0.493097 0.081 Uiso 1 1 calc R U . . .
C14 C 0.8451(6) -0.0480(4) 0.6229(2) 0.0653(13) Uani 1 1 d . . . . .
H14A H 0.827969 -0.114898 0.606729 0.098 Uiso 1 1 calc R U . . .
H14B H 0.817903 -0.059856 0.672868 0.098 Uiso 1 1 calc R U . . .
H14C H 0.939945 -0.052323 0.613331 0.098 Uiso 1 1 calc R U . . .
C15 C 1.1211(4) 0.3038(4) 0.5943(2) 0.0562(10) Uani 1 1 d D U . . .
C16 C 1.2163(9) 0.2278(14) 0.5484(8) 0.095(5) Uani 0.520(9) 1 d D U P A 1
H16A H 1.185192 0.252239 0.502746 0.142 Uiso 0.520(9) 1 calc R U P A 1
H16B H 1.222999 0.137410 0.568358 0.142 Uiso 0.520(9) 1 calc R U P A 1
H16C H 1.303575 0.243579 0.543694 0.142 Uiso 0.520(9) 1 calc R U P A 1
C17 C 1.1269(11) 0.4521(8) 0.5679(6) 0.057(3) Uani 0.520(9) 1 d D U P A 1
H17A H 1.096113 0.487926 0.522142 0.085 Uiso 0.520(9) 1 calc R U P A 1
H17B H 1.218389 0.456588 0.565177 0.085 Uiso 0.520(9) 1 calc R U P A 1
H17C H 1.069714 0.500571 0.600702 0.085 Uiso 0.520(9) 1 calc R U P A 1
C18 C 1.1830(8) 0.2692(11) 0.6681(5) 0.077(3) Uani 0.520(9) 1 d D U P A 1
H18A H 1.183321 0.181665 0.692664 0.115 Uiso 0.520(9) 1 calc R U P A 1
H18B H 1.128552 0.327381 0.696687 0.115 Uiso 0.520(9) 1 calc R U P A 1
H18C H 1.274015 0.277920 0.658932 0.115 Uiso 0.520(9) 1 calc R U P A 1
C16A C 1.2056(8) 0.1641(9) 0.6270(6) 0.071(3) Uani 0.480(9) 1 d D U P A 2
H16D H 1.177561 0.101562 0.612120 0.107 Uiso 0.480(9) 1 calc R U P A 2
H16E H 1.190919 0.148328 0.677555 0.107 Uiso 0.480(9) 1 calc R U P A 2
H16F H 1.300013 0.156620 0.611266 0.107 Uiso 0.480(9) 1 calc R U P A 2
C17A C 1.1582(10) 0.3048(11) 0.5116(5) 0.060(3) Uani 0.480(9) 1 d D U P A 2
H17D H 1.098486 0.378452 0.484848 0.090 Uiso 0.480(9) 1 calc R U P A 2
H17E H 1.148257 0.226727 0.503819 0.090 Uiso 0.480(9) 1 calc R U P A 2
H17F H 1.250107 0.309705 0.496857 0.090 Uiso 0.480(9) 1 calc R U P A 2
C18A C 1.1461(12) 0.4090(13) 0.6101(9) 0.089(5) Uani 0.480(9) 1 d D U P A 2
H18D H 1.239937 0.407389 0.596524 0.134 Uiso 0.480(9) 1 calc R U P A 2
H18E H 1.124477 0.403639 0.659940 0.134 Uiso 0.480(9) 1 calc R U P A 2
H18F H 1.091033 0.488249 0.584778 0.134 Uiso 0.480(9) 1 calc R U P A 2
C19 C 0.6744(3) 0.2773(3) 0.81623(15) 0.0225(6) Uani 1 1 d . . . . .
C20 C 0.7945(3) 0.1821(3) 0.82801(15) 0.0241(6) Uani 1 1 d . . . . .
H20 H 0.875408 0.205921 0.819362 0.029 Uiso 1 1 calc R U . . .
C21 C 0.7966(3) 0.0521(3) 0.85242(15) 0.0244(6) Uani 1 1 d . . . . .
C22 C 0.6737(3) 0.0199(3) 0.86485(16) 0.0250(6) Uani 1 1 d . . . . .
H22 H 0.673390 -0.066823 0.881289 0.030 Uiso 1 1 calc R U . . .
C23 C 0.5509(3) 0.1128(3) 0.85361(15) 0.0244(6) Uani 1 1 d . . . . .
C24 C 0.5531(3) 0.2421(3) 0.82876(15) 0.0249(6) Uani 1 1 d . . . . .
H24 H 0.472578 0.305712 0.820421 0.030 Uiso 1 1 calc R U . . .
C25 C 0.4172(3) 0.0743(3) 0.86633(17) 0.0329(7) Uani 1 1 d D U . . .
C26 C 0.4024(9) -0.0116(11) 0.9408(5) 0.064(3) Uani 0.479(8) 1 d D U P B 1
H26A H 0.319979 -0.037805 0.948418 0.097 Uiso 0.479(8) 1 calc R U P B 1
H26B H 0.399910 0.036056 0.974895 0.097 Uiso 0.479(8) 1 calc R U P B 1
H26C H 0.477995 -0.086983 0.945770 0.097 Uiso 0.479(8) 1 calc R U P B 1
C27 C 0.2944(7) 0.1886(7) 0.8575(7) 0.063(3) Uani 0.479(8) 1 d D U P B 1
H27A H 0.287541 0.237994 0.891457 0.095 Uiso 0.479(8) 1 calc R U P B 1
H27B H 0.214657 0.158269 0.864762 0.095 Uiso 0.479(8) 1 calc R U P B 1
H27C H 0.302931 0.242326 0.810704 0.095 Uiso 0.479(8) 1 calc R U P B 1
C28 C 0.4254(8) -0.0083(10) 0.8141(5) 0.059(3) Uani 0.479(8) 1 d D U P B 1
H28A H 0.434688 0.042695 0.766619 0.088 Uiso 0.479(8) 1 calc R U P B 1
H28B H 0.344353 -0.036945 0.822374 0.088 Uiso 0.479(8) 1 calc R U P B 1
H28C H 0.502338 -0.082245 0.820688 0.088 Uiso 0.479(8) 1 calc R U P B 1
C26A C 0.3215(8) 0.1434(10) 0.9217(5) 0.063(3) Uani 0.521(8) 1 d D U P B 2
H26D H 0.305376 0.235518 0.904131 0.094 Uiso 0.521(8) 1 calc R U P B 2
H26E H 0.362345 0.117355 0.964722 0.094 Uiso 0.521(8) 1 calc R U P B 2
H26F H 0.237069 0.120299 0.930712 0.094 Uiso 0.521(8) 1 calc R U P B 2
C27A C 0.3519(9) 0.1248(10) 0.7978(4) 0.065(3) Uani 0.521(8) 1 d D U P B 2
H27D H 0.410391 0.085243 0.761816 0.098 Uiso 0.521(8) 1 calc R U P B 2
H27E H 0.337538 0.217186 0.783033 0.098 Uiso 0.521(8) 1 calc R U P B 2
H27F H 0.266536 0.103873 0.805384 0.098 Uiso 0.521(8) 1 calc R U P B 2
C28A C 0.4324(8) -0.0694(7) 0.8912(7) 0.073(4) Uani 0.521(8) 1 d D U P B 2
H28D H 0.345223 -0.086256 0.897842 0.110 Uiso 0.521(8) 1 calc R U P B 2
H28E H 0.470750 -0.101100 0.935152 0.110 Uiso 0.521(8) 1 calc R U P B 2
H28F H 0.491018 -0.112452 0.856556 0.110 Uiso 0.521(8) 1 calc R U P B 2
C29 C 0.9314(3) -0.0510(3) 0.86389(17) 0.0318(6) Uani 1 1 d D U . . .
C30 C 0.9186(5) -0.1881(4) 0.8894(3) 0.0462(12) Uani 0.791(5) 1 d D U P C 1
H30A H 0.874613 -0.206786 0.856619 0.069 Uiso 0.791(5) 1 calc R U P C 1
H30B H 0.866058 -0.198010 0.934967 0.069 Uiso 0.791(5) 1 calc R U P C 1
H30C H 1.007133 -0.246984 0.892948 0.069 Uiso 0.791(5) 1 calc R U P C 1
C31 C 1.0257(5) -0.0414(5) 0.7936(3) 0.0579(15) Uani 0.791(5) 1 d D U P C 1
H31A H 0.986021 -0.060170 0.759052 0.087 Uiso 0.791(5) 1 calc R U P C 1
H31B H 1.111949 -0.102629 0.800800 0.087 Uiso 0.791(5) 1 calc R U P C 1
H31C H 1.037676 0.044669 0.777163 0.087 Uiso 0.791(5) 1 calc R U P C 1
C32 C 0.9972(5) -0.0235(5) 0.9182(3) 0.0489(13) Uani 0.791(5) 1 d D U P C 1
H32A H 1.080591 -0.088799 0.926736 0.073 Uiso 0.791(5) 1 calc R U P C 1
H32B H 0.937287 -0.024342 0.961420 0.073 Uiso 0.791(5) 1 calc R U P C 1
H32C H 1.015363 0.060041 0.900625 0.073 Uiso 0.791(5) 1 calc R U P C 1
C30A C 0.9116(16) -0.1423(16) 0.9380(7) 0.046(4) Uani 0.209(5) 1 d D U P C 2
H30D H 0.833058 -0.172826 0.941579 0.069 Uiso 0.209(5) 1 calc R U P C 2
H30E H 0.899486 -0.095481 0.973876 0.069 Uiso 0.209(5) 1 calc R U P C 2
H30F H 0.989932 -0.214740 0.944408 0.069 Uiso 0.209(5) 1 calc R U P C 2
C31A C 1.0476(14) 0.0013(16) 0.8647(10) 0.042(3) Uani 0.209(5) 1 d D U P C 2
H31D H 1.122423 -0.068972 0.881763 0.064 Uiso 0.209(5) 1 calc R U P C 2
H31E H 1.020621 0.060422 0.895261 0.064 Uiso 0.209(5) 1 calc R U P C 2
H31F H 1.074463 0.045870 0.817775 0.064 Uiso 0.209(5) 1 calc R U P C 2
C32A C 0.9571(17) -0.1309(17) 0.8097(9) 0.050(3) Uani 0.209(5) 1 d D U P C 2
H32D H 0.958421 -0.075265 0.763168 0.074 Uiso 0.209(5) 1 calc R U P C 2
H32E H 0.886399 -0.173846 0.817366 0.074 Uiso 0.209(5) 1 calc R U P C 2
H32F H 1.042739 -0.194424 0.814293 0.074 Uiso 0.209(5) 1 calc R U P C 2
C33 C 0.9553(4) 0.4220(5) 0.8998(2) 0.0616(12) Uani 1 1 d . . . . .
H33A H 1.000741 0.346583 0.881657 0.092 Uiso 1 1 calc R U . . .
H33B H 0.980156 0.409434 0.945954 0.092 Uiso 1 1 calc R U . . .
H33C H 0.981277 0.496184 0.868833 0.092 Uiso 1 1 calc R U . . .
C34 C 0.6786(4) 0.5926(4) 0.9432(2) 0.0495(10) Uani 1 1 d . . . . .
H34A H 0.699408 0.669018 0.912069 0.074 Uiso 1 1 calc R U . . .
H34B H 0.706789 0.580136 0.988566 0.074 Uiso 1 1 calc R U . . .
H34C H 0.582738 0.602463 0.948410 0.074 Uiso 1 1 calc R U . . .
C35 C 0.7175(5) 0.3079(3) 0.96732(18) 0.0483(10) Uani 1 1 d . . . . .
H35A H 0.624871 0.314840 0.963709 0.072 Uiso 1 1 calc R U . . .
H35B H 0.726564 0.306618 1.014803 0.072 Uiso 1 1 calc R U . . .
H35C H 0.774208 0.229246 0.955346 0.072 Uiso 1 1 calc R U . . .
C36 C 0.2241(4) 0.5974(5) 0.7250(2) 0.0561(11) Uani 1 1 d . . . . .
H36A H 0.212334 0.616699 0.676001 0.084 Uiso 1 1 calc R U . . .
H36B H 0.146482 0.646634 0.749512 0.084 Uiso 1 1 calc R U . . .
H36C H 0.233811 0.506559 0.745130 0.084 Uiso 1 1 calc R U . . .
C37 C 0.3866(3) 0.6138(3) 0.82819(16) 0.0274(6) Uani 1 1 d . . . . .
H37A H 0.459959 0.643408 0.834744 0.041 Uiso 1 1 calc R U . . .
H37B H 0.401304 0.522930 0.849875 0.041 Uiso 1 1 calc R U . . .
H37C H 0.303030 0.660855 0.849535 0.041 Uiso 1 1 calc R U . . .
C38 C 0.3697(4) 0.8129(4) 0.6887(2) 0.0535(10) Uani 1 1 d . . . . .
H38A H 0.362799 0.826332 0.639441 0.080 Uiso 1 1 calc R U . . .
H38B H 0.450076 0.833265 0.693832 0.080 Uiso 1 1 calc R U . . .
H38C H 0.291774 0.868131 0.709578 0.080 Uiso 1 1 calc R U . . .

loop_
_atom_site_aniso_label
_atom_site_aniso_U_11
_atom_site_aniso_U_22
_atom_site_aniso_U_33
_atom_site_aniso_U_23
_atom_site_aniso_U_13
_atom_site_aniso_U_12
C1 0.0287(16) 0.0248(15) 0.0249(15) -0.0053(12) -0.0022(12) -0.0077(12)
Si1 0.0286(5) 0.0323(5) 0.0349(5) -0.0140(4) -0.0023(4) -0.0003(4)
I1 0.05136(15) 0.02574(12) 0.04565(14) 0.00008(9) -0.00954(11) -0.02085(10)
Si2 0.0347(5) 0.0299(5) 0.0329(5) -0.0075(4) -0.0065(4) -0.0089(4)
I2 0.04071(14) 0.05052(15) 0.02703(12) -0.00839(10) -0.00664(9) -0.00277(11)
C2 0.0269(15) 0.0213(14) 0.0272(15) -0.0041(12) 0.0014(12) -0.0108(12)
C3 0.0174(13) 0.0207(14) 0.0276(15) -0.0059(11) 0.0019(11) -0.0043(11)
C4 0.0238(15) 0.0183(14) 0.0324(16) -0.0026(12) -0.0008(12) -0.0068(11)
C5 0.0259(15) 0.0254(15) 0.0241(15) -0.0032(12) 0.0006(12) -0.0032(12)
C6 0.0263(16) 0.0336(17) 0.0340(17) -0.0091(14) 0.0017(13) -0.0103(13)
C7 0.0361(18) 0.0317(17) 0.0311(17) -0.0099(14) 0.0054(14) -0.0063(14)
C8 0.0317(17) 0.0378(19) 0.0323(17) -0.0097(14) 0.0062(14) -0.0016(14)
C9 0.0256(17) 0.0407(19) 0.0380(19) -0.0040(15) 0.0060(14) -0.0072(14)
C10 0.0288(17) 0.0301(17) 0.0357(17) -0.0042(13) -0.0040(13) -0.0080(13)
C11 0.048(2) 0.043(2) 0.048(2) -0.0249(18) 0.0079(17) -0.0120(17)
C12 0.067(3) 0.098(4) 0.110(4) -0.076(4) 0.028(3) -0.046(3)
C13 0.058(3) 0.052(2) 0.048(2) -0.0223(19) -0.0126(19) 0.005(2)
C14 0.110(4) 0.039(2) 0.048(2) -0.0085(19) -0.005(2) -0.027(2)
C15 0.0248(18) 0.065(3) 0.068(3) -0.008(2) 0.0088(17) -0.0115(17)
C16 0.030(5) 0.122(10) 0.159(12) -0.094(10) 0.032(6) -0.028(6)
C17 0.038(5) 0.076(5) 0.065(6) -0.016(5) -0.005(5) -0.031(4)
C18 0.032(4) 0.097(8) 0.091(6) 0.014(5) -0.020(4) -0.026(5)
C16A 0.028(4) 0.090(6) 0.088(8) -0.012(6) -0.016(5) -0.006(4)
C17A 0.036(5) 0.063(7) 0.076(5) -0.024(5) 0.027(4) -0.022(5)
C18A 0.029(5) 0.130(10) 0.144(13) -0.088(10) 0.008(8) -0.032(7)
C19 0.0230(14) 0.0200(14) 0.0247(14) -0.0058(11) -0.0011(11) -0.0065(11)
C20 0.0189(14) 0.0264(15) 0.0287(15) -0.0068(12) -0.0004(12) -0.0097(12)
C21 0.0221(14) 0.0243(15) 0.0262(15) -0.0065(12) -0.0033(12) -0.0044(12)
C22 0.0250(15) 0.0184(14) 0.0322(16) -0.0035(12) -0.0043(12) -0.0083(12)
C23 0.0201(14) 0.0259(15) 0.0286(15) -0.0055(12) -0.0020(12) -0.0095(12)
C24 0.0184(14) 0.0225(15) 0.0311(16) -0.0065(12) -0.0008(12) -0.0024(11)
C25 0.0220(15) 0.0320(17) 0.0455(19) -0.0046(14) -0.0029(13) -0.0129(13)
C26 0.044(5) 0.093(8) 0.056(5) 0.014(5) -0.004(4) -0.049(5)
C27 0.017(4) 0.042(4) 0.128(10) -0.015(5) -0.003(4) -0.012(3)
C28 0.034(4) 0.073(7) 0.088(7) -0.042(6) -0.005(4) -0.022(4)
C26A 0.027(4) 0.099(7) 0.066(6) -0.028(5) 0.012(4) -0.023(4)
C27A 0.058(5) 0.096(8) 0.061(5) 0.000(5) -0.023(4) -0.054(6)
C28A 0.038(5) 0.043(4) 0.134(11) 0.008(5) -0.015(5) -0.028(4)
C29 0.0218(14) 0.0257(14) 0.0464(16) -0.0083(12) -0.0091(12) -0.0007(11)
C30 0.033(2) 0.0260(18) 0.076(3) -0.005(2) -0.019(2) -0.0009(16)
C31 0.037(3) 0.052(3) 0.060(2) -0.006(2) 0.0062(19) 0.011(2)
C32 0.037(3) 0.040(3) 0.072(3) -0.014(2) -0.030(2) 0.001(2)
C30A 0.029(7) 0.040(7) 0.057(4) 0.006(4) -0.014(4) -0.001(5)
C31A 0.027(5) 0.041(6) 0.062(8) -0.012(6) -0.009(5) -0.010(4)
C32A 0.029(7) 0.051(6) 0.071(5) -0.034(5) -0.022(6) 0.014(6)
C33 0.042(2) 0.080(3) 0.061(3) -0.010(2) -0.017(2) -0.012(2)
C34 0.065(3) 0.044(2) 0.047(2) -0.0203(18) -0.0069(19) -0.0151(19)
C35 0.081(3) 0.0324(19) 0.0280(18) -0.0064(15) 0.0047(18) -0.0170(19)
C36 0.031(2) 0.075(3) 0.067(3) -0.035(2) 0.0016(19) -0.0087(19)
C37 0.0190(14) 0.0298(16) 0.0315(16) -0.0182(13) 0.0031(12) 0.0028(12)
C38 0.062(3) 0.035(2) 0.055(2) -0.0108(18) -0.010(2) 0.0026(18)

loop_
_atom_type_symbol
_atom_type_description
_atom_type_scat_dispersion_real
_atom_type_scat_dispersion_imag
_atom_type_scat_source
C C 0.0015 0.0009 'International Tables Vol C Tables 4.2.6.8 and 6.1.1.4'
H H 0.0000 0.0000 'International Tables Vol C Tables 4.2.6.8 and 6.1.1.4'
Si Si 0.0522 0.0431 'International Tables Vol C Tables 4.2.6.8 and 6.1.1.4'
I I -0.8919 1.1868 'International Tables Vol C Tables 4.2.6.8 and 6.1.1.4'

loop_
_geom_angle_atom_site_label_1
_geom_angle_atom_site_label_2
_geom_angle_atom_site_label_3
_geom_angle
C2 C1 Si1 134.7(2)
C2 C1 I2 116.8(2)
Si1 C1 I2 108.56(14)
C37 Si1 C36 107.03(18)
C37 Si1 C38 110.26(17)
C36 Si1 C38 110.8(2)
C37 Si1 C1 113.56(13)
C36 Si1 C1 107.56(16)
C38 Si1 C1 107.64(16)
C33 Si2 C35 109.9(2)
C33 Si2 C34 110.4(2)
C35 Si2 C34 106.29(18)
C33 Si2 C4 108.05(17)
C35 Si2 C4 113.87(16)
C34 Si2 C4 108.38(16)
C1 C2 C5 126.1(3)
C1 C2 C3 122.7(3)
C5 C2 C3 110.8(2)
C4 C3 C19 121.6(3)
C4 C3 C2 127.3(3)
C19 C3 C2 110.5(2)
C3 C4 Si2 131.3(2)
C3 C4 I1 117.6(2)
Si2 C4 I1 111.07(14)
C6 C5 C10 119.6(3)
C6 C5 C2 119.5(3)
C10 C5 C2 120.6(3)
C5 C6 C7 121.3(3)
C6 C7 C8 117.6(3)
C6 C7 C11 122.5(3)
C8 C7 C11 119.9(3)
C9 C8 C7 122.7(3)
C8 C9 C10 117.9(3)
C8 C9 C15 121.4(3)
C10 C9 C15 120.6(3)
C5 C10 C9 120.8(3)
C14 C11 C12 110.2(4)
C14 C11 C13 109.5(3)
C12 C11 C13 107.1(4)
C14 C11 C7 109.0(3)
C12 C11 C7 112.0(3)
C13 C11 C7 109.0(3)
C18A C15 C9 116.0(6)
C16 C15 C9 119.5(5)
C18A C15 C16A 118.4(8)
C9 C15 C16A 104.3(4)
C16 C15 C17 109.7(7)
C9 C15 C17 110.6(5)
C18A C15 C17A 112.2(8)
C9 C15 C17A 103.8(5)
C16A C15 C17A 100.1(6)
C16 C15 C18 108.0(7)
C9 C15 C18 108.5(4)
C17 C15 C18 98.3(6)
C20 C19 C24 119.5(3)
C20 C19 C3 119.9(2)
C24 C19 C3 120.2(3)
C21 C20 C19 121.5(3)
C20 C21 C22 117.7(3)
C20 C21 C29 120.2(3)
C22 C21 C29 122.1(3)
C21 C22 C23 122.5(3)
C24 C23 C22 118.1(3)
C24 C23 C25 120.6(3)
C22 C23 C25 121.4(3)
C23 C24 C19 120.8(3)
C28A C25 C27A 109.2(6)
C27 C25 C26 109.2(6)
C28A C25 C23 114.1(4)
C27 C25 C23 113.5(4)
C27A C25 C23 108.6(4)
C26 C25 C23 109.3(4)
C27 C25 C28 109.7(6)
C26 C25 C28 107.1(6)
C23 C25 C28 107.8(4)
C28A C25 C26A 109.3(6)
C27A C25 C26A 107.5(6)
C23 C25 C26A 108.0(4)
C31A C29 C32A 113.7(10)
C30 C29 C32 108.0(3)
C31A C29 C21 114.6(7)
C30 C29 C21 114.4(3)
C32A C29 C21 107.4(6)
C32 C29 C21 108.7(3)
C30 C29 C31 108.1(4)
C32 C29 C31 108.6(4)
C21 C29 C31 108.9(3)
C31A C29 C30A 106.2(9)
C32A C29 C30A 107.3(10)
C21 C29 C30A 107.2(7)

loop_
_geom_bond_atom_site_label_1
_geom_bond_atom_site_label_2
_geom_bond_distance
C1 C2 1.335(4)
C1 Si1 1.887(3)
C1 I2 2.145(3)
Si1 C37 1.829(3)
Si1 C36 1.859(4)
Si1 C38 1.861(4)
I1 C4 2.137(3)
Si2 C33 1.855(4)
Si2 C35 1.858(4)
Si2 C34 1.867(4)
Si2 C4 1.889(3)
C2 C5 1.493(4)
C2 C3 1.505(4)
C3 C4 1.338(4)
C3 C19 1.495(4)
C5 C6 1.382(4)
C5 C10 1.387(4)
C6 C7 1.384(4)
C7 C8 1.396(5)
C7 C11 1.534(5)
C8 C9 1.381(5)
C9 C10 1.393(5)
C9 C15 1.537(5)
C11 C14 1.521(6)
C11 C12 1.527(6)
C11 C13 1.531(5)
C15 C18A 1.397(9)
C15 C16 1.450(8)
C15 C16A 1.566(9)
C15 C17 1.603(9)
C15 C17A 1.609(9)
C15 C18 1.615(9)
C19 C20 1.387(4)
C19 C24 1.392(4)
C20 C21 1.387(4)
C21 C22 1.391(4)
C21 C29 1.534(4)
C22 C23 1.395(4)
C23 C24 1.391(4)
C23 C25 1.534(4)
C25 C28A 1.505(7)
C25 C27 1.507(7)
C25 C27A 1.526(7)
C25 C26 1.531(8)
C25 C28 1.539(8)
C25 C26A 1.543(7)
C29 C31A 1.497(11)
C29 C30 1.507(5)
C29 C32A 1.513(11)
C29 C32 1.520(5)
C29 C31 1.543(5)
C29 C30A 1.557(11)
